data_2232309
loop_
_publ_author_name
'Xiao, Zhu-Ping'
'Huang, Ze-Jun'
'Liu, Xiao-Yang'
'Xiang, Kai-Shuang'
'Yu, She-Rong'

_publ_section_title
;
 4-(2-Chloroanilino)-3-phenylfuran-2(5<i>H</i>)-one
;
_journal_coeditor_code HB6469
_journal_issue 11
_journal_name_full 'Acta Crystallographica Section E'
_journal_page_first o3091
_journal_paper_doi 10.1107/S1600536811044308
_journal_volume 67
_journal_year 2011
_chemical_formula_iupac 'C16 H12 Cl N O2'
_chemical_formula_moiety 'C16 H12 Cl N O2'
_chemical_formula_sum 'C16 H12 Cl N O2'
_chemical_formula_weight 285.72
_chemical_name_systematic
;
4-(2-Chloroanilino)-3-phenylfuran-2(5<i>H</i>)-one
;
_space_group_IT_number 14
_symmetry_cell_setting monoclinic
_symmetry_space_group_name_Hall '-P 2ybc'
_symmetry_space_group_name_H-M 'P 1 21/c 1'
_atom_sites_solution_hydrogens geom
_atom_sites_solution_primary direct
_atom_sites_solution_secondary difmap
_audit_creation_method SHELXL-97
_cell_angle_alpha 90.00
_cell_angle_beta 92.1450(10)
_cell_angle_gamma 90.00
_cell_formula_units_Z 8
_cell_length_a 7.7305(5)
_cell_length_b 27.4374(18)
_cell_length_c 12.6242(9)
_cell_measurement_temperature 298(2)
_cell_measurement_theta_max 27.81
_cell_measurement_theta_min 2.63
_cell_volume 2675.8(3)
_computing_cell_refinement 'SAINT (Bruker, 2007)'
_computing_data_collection 'SMART (Bruker, 2007)'
_computing_data_reduction 'SAINT (Bruker, 2007)'
_computing_molecular_graphics 'SHELXTL (Sheldrick, 2008)'
_computing_publication_material 'SHELXL97 (Sheldrick, 2008)'
_computing_structure_refinement 'SHELXL97 (Sheldrick, 2008)'
_computing_structure_solution 'SHELXS97 (Sheldrick, 2008)'
_diffrn_ambient_temperature 298(2)
_diffrn_measured_fraction_theta_full 0.993
_diffrn_measured_fraction_theta_max 0.993
_diffrn_measurement_device_type 'Bruker SMART APEX CCD'
_diffrn_measurement_method '\f and \w scan'
_diffrn_radiation_monochromator graphite
_diffrn_radiation_source 'fine-focus sealed tube'
_diffrn_radiation_type MoK\a
_diffrn_radiation_wavelength 0.71073
_diffrn_reflns_av_R_equivalents 0.0958
_diffrn_reflns_av_sigmaI/netI 0.0460
_diffrn_reflns_limit_h_max 10
_diffrn_reflns_limit_h_min -10
_diffrn_reflns_limit_k_max 36
_diffrn_reflns_limit_k_min -36
_diffrn_reflns_limit_l_max 16
_diffrn_reflns_limit_l_min -16
_diffrn_reflns_number 32744
_diffrn_reflns_theta_full 28.29
_diffrn_reflns_theta_max 28.29
_diffrn_reflns_theta_min 2.19
_diffrn_standards_decay_% 0
_diffrn_standards_interval_count 0
_diffrn_standards_interval_time 0
_diffrn_standards_number 0
_exptl_absorpt_coefficient_mu 0.285
_exptl_absorpt_correction_T_max 0.9452
_exptl_absorpt_correction_T_min 0.9193
_exptl_absorpt_correction_type multi-scan
_exptl_absorpt_process_details '(SADABS; Sheldrick, 1996)'
_exptl_crystal_colour colorless
_exptl_crystal_density_diffrn 1.418
_exptl_crystal_density_method 'not measured'
_exptl_crystal_description block
_exptl_crystal_F_000 1184
_exptl_crystal_size_max 0.30
_exptl_crystal_size_mid 0.20
_exptl_crystal_size_min 0.20
_refine_diff_density_max 0.359
_refine_diff_density_min -0.297
_refine_ls_extinction_coef 0.0084(10)
_refine_ls_extinction_expression Fc^*^=kFc[1+0.001xFc^2^\l^3^/sin(2\q)]^-1/4^
_refine_ls_extinction_method 'SHELXL97 (Sheldrick, 2008)'
_refine_ls_goodness_of_fit_ref 1.064
_refine_ls_hydrogen_treatment mixed
_refine_ls_matrix_type full
_refine_ls_number_parameters 370
_refine_ls_number_reflns 6603
_refine_ls_number_restraints 0
_refine_ls_restrained_S_all 1.064
_refine_ls_R_factor_all 0.0587
_refine_ls_R_factor_gt 0.0475
_refine_ls_shift/su_max 0.001
_refine_ls_shift/su_mean 0.000
_refine_ls_structure_factor_coef Fsqd
_refine_ls_weighting_details 'calc w=1/[\s^2^(Fo^2^)+(0.0800P)^2^+0.1033P] where P=(Fo^2^+2Fc^2^)/3'
_refine_ls_weighting_scheme calc
_refine_ls_wR_factor_gt 0.1367
_refine_ls_wR_factor_ref 0.1442
_reflns_number_gt 5086
_reflns_number_total 6603
_reflns_threshold_expression I>2\s(I)
_cod_data_source_file hb6469.cif
_cod_data_source_block I
_cod_original_sg_symbol_H-M 'P 21/c'
_cod_database_code 2232309
_cod_database_fobs_code 2232309

loop_
_symmetry_equiv_pos_as_xyz
'x, y, z'
'-x, y+1/2, -z+1/2'
'-x, -y, -z'
'x, -y-1/2, z-1/2'

loop_
_atom_site_type_symbol
_atom_site_label
_atom_site_fract_x
_atom_site_fract_y
_atom_site_fract_z
_atom_site_U_iso_or_equiv
_atom_site_adp_type
_atom_site_calc_flag
_atom_site_refinement_flags
_atom_site_occupancy
_atom_site_symmetry_multiplicity
C C1 0.27814(18) 0.35945(5) 0.29763(10) 0.0461(3) Uani d . 1 1
C C2 0.3577(2) 0.34203(6) 0.20759(12) 0.0583(4) Uani d . 1 1
H H2 0.3631 0.3086 0.1954 0.070 Uiso calc R 1 1
C C3 0.4284(2) 0.37386(8) 0.13655(13) 0.0682(5) Uani d . 1 1
H H3 0.4800 0.3618 0.0766 0.082 Uiso calc R 1 1
C C4 0.4231(2) 0.42301(7) 0.15360(13) 0.0684(5) Uani d . 1 1
H H4 0.4722 0.4442 0.1058 0.082 Uiso calc R 1 1
C C5 0.3450(2) 0.44111(6) 0.24147(13) 0.0609(4) Uani d . 1 1
H H5 0.3413 0.4746 0.2529 0.073 Uiso calc R 1 1
C C6 0.27233(19) 0.40972(5) 0.31272(11) 0.0504(3) Uani d . 1 1
H H6 0.2188 0.4223 0.3715 0.060 Uiso calc R 1 1
C C7 0.20474(18) 0.32524(5) 0.37337(11) 0.0475(3) Uani d . 1 1
C C8 0.1029(2) 0.28279(5) 0.34135(13) 0.0608(4) Uani d . 1 1
C C9 0.1273(2) 0.28158(5) 0.52194(13) 0.0578(4) Uani d . 1 1
H H9A 0.2096 0.2607 0.5599 0.069 Uiso calc R 1 1
H H9B 0.0365 0.2906 0.5691 0.069 Uiso calc R 1 1
C C10 0.21487(17) 0.32582(5) 0.48027(11) 0.0454(3) Uani d . 1 1
C C11 0.28478(17) 0.37210(5) 0.64825(10) 0.0457(3) Uani d . 1 1
C C12 0.33208(18) 0.41894(5) 0.68118(11) 0.0500(3) Uani d . 1 1
C C13 0.3164(2) 0.43397(7) 0.78420(13) 0.0656(4) Uani d . 1 1
H H13 0.3484 0.4655 0.8038 0.079 Uiso calc R 1 1
C C14 0.2536(2) 0.40257(8) 0.85839(13) 0.0729(5) Uani d . 1 1
H H14 0.2403 0.4129 0.9278 0.088 Uiso calc R 1 1
C C15 0.2108(2) 0.35592(7) 0.82878(13) 0.0681(5) Uani d . 1 1
H H15 0.1711 0.3343 0.8791 0.082 Uiso calc R 1 1
C C16 0.2257(2) 0.34051(6) 0.72529(12) 0.0561(4) Uani d . 1 1
H H16 0.1959 0.3087 0.7069 0.067 Uiso calc R 1 1
C C17 0.22903(18) 0.63216(5) 0.06184(11) 0.0487(3) Uani d . 1 1
C C18 0.1337(2) 0.64534(7) -0.02958(12) 0.0626(4) Uani d . 1 1
H H18 0.1155 0.6781 -0.0452 0.075 Uiso calc R 1 1
C C19 0.0664(2) 0.61005(9) -0.09697(13) 0.0758(6) Uani d . 1 1
H H19 0.0023 0.6193 -0.1575 0.091 Uiso calc R 1 1
C C20 0.0925(2) 0.56142(9) -0.07617(15) 0.0782(6) Uani d . 1 1
H H20 0.0468 0.5379 -0.1223 0.094 Uiso calc R 1 1
C C21 0.1860(2) 0.54794(7) 0.01279(15) 0.0692(5) Uani d . 1 1
H H21 0.2038 0.5150 0.0273 0.083 Uiso calc R 1 1
C C22 0.2544(2) 0.58261(5) 0.08146(12) 0.0554(4) Uani d . 1 1
H H22 0.3183 0.5728 0.1416 0.066 Uiso calc R 1 1
C C23 0.29904(19) 0.66934(5) 0.13540(11) 0.0490(3) Uani d . 1 1
C C24 0.3918(2) 0.71252(6) 0.10214(13) 0.0621(4) Uani d . 1 1
C C25 0.3729(2) 0.71710(5) 0.28216(12) 0.0559(4) Uani d . 1 1
H H25A 0.2888 0.7379 0.3150 0.067 Uiso calc R 1 1
H H25B 0.4661 0.7101 0.3335 0.067 Uiso calc R 1 1
C C26 0.29004(18) 0.67104(5) 0.24190(11) 0.0458(3) Uani d . 1 1
C C27 0.21703(17) 0.62944(5) 0.41166(11) 0.0451(3) Uani d . 1 1
C C28 0.16217(18) 0.58432(5) 0.44911(12) 0.0499(3) Uani d . 1 1
C C29 0.1665(2) 0.57327(6) 0.55559(14) 0.0648(4) Uani d . 1 1
H H29 0.1286 0.5430 0.5783 0.078 Uiso calc R 1 1
C C30 0.2268(2) 0.60706(7) 0.62796(13) 0.0708(5) Uani d . 1 1
H H30 0.2321 0.5996 0.6999 0.085 Uiso calc R 1 1
C C31 0.2794(2) 0.65192(7) 0.59359(13) 0.0640(4) Uani d . 1 1
H H31 0.3190 0.6750 0.6428 0.077 Uiso calc R 1 1
C C32 0.2744(2) 0.66332(6) 0.48734(12) 0.0548(4) Uani d . 1 1
H H32 0.3098 0.6940 0.4658 0.066 Uiso calc R 1 1
Cl Cl1 0.40795(6) 0.460028(15) 0.58859(4) 0.06829(15) Uani d . 1 1
Cl Cl2 0.09240(6) 0.540051(15) 0.35831(4) 0.06933(16) Uani d . 1 1
N N1 0.30072(17) 0.35959(5) 0.54159(10) 0.0512(3) Uani d . 1 1
N N2 0.21099(18) 0.63755(5) 0.30234(10) 0.0553(3) Uani d . 1 1
O O1 0.05550(19) 0.26896(4) 0.25415(10) 0.0813(4) Uani d . 1 1
O O2 0.05665(17) 0.25763(4) 0.42950(10) 0.0711(3) Uani d . 1 1
O O3 0.4329(2) 0.72534(4) 0.01522(10) 0.0833(4) Uani d . 1 1
O O4 0.43819(18) 0.73964(4) 0.18943(10) 0.0716(3) Uani d . 1 1
H H1 0.354(2) 0.3800(6) 0.5078(13) 0.054(4) Uiso d . 1 1
H H2A 0.164(2) 0.6156(6) 0.2687(14) 0.061(5) Uiso d . 1 1

loop_
_atom_site_aniso_label
_atom_site_aniso_U_11
_atom_site_aniso_U_22
_atom_site_aniso_U_33
_atom_site_aniso_U_12
_atom_site_aniso_U_13
_atom_site_aniso_U_23
C1 0.0511(7) 0.0492(7) 0.0377(6) 0.0074(6) -0.0023(5) -0.0037(5)
C2 0.0671(9) 0.0633(9) 0.0442(8) 0.0156(7) 0.0002(7) -0.0096(7)
C3 0.0691(10) 0.0927(13) 0.0437(8) 0.0134(9) 0.0127(7) -0.0060(8)
C4 0.0713(10) 0.0840(13) 0.0506(9) -0.0060(9) 0.0108(8) 0.0071(8)
C5 0.0717(10) 0.0574(9) 0.0538(8) -0.0063(7) 0.0037(7) 0.0001(7)
C6 0.0591(8) 0.0521(8) 0.0401(7) 0.0035(6) 0.0037(6) -0.0043(6)
C7 0.0551(8) 0.0409(7) 0.0464(7) 0.0075(5) 0.0001(6) -0.0039(5)
C8 0.0805(11) 0.0430(8) 0.0585(9) 0.0052(7) -0.0026(8) -0.0088(7)
C9 0.0736(10) 0.0434(8) 0.0565(9) -0.0004(7) 0.0014(7) 0.0026(6)
C10 0.0498(7) 0.0411(7) 0.0455(7) 0.0071(5) 0.0028(6) -0.0014(5)
C11 0.0437(7) 0.0534(8) 0.0399(7) 0.0039(5) 0.0008(5) -0.0001(6)
C12 0.0482(7) 0.0535(8) 0.0481(7) 0.0027(6) -0.0014(6) -0.0021(6)
C13 0.0693(10) 0.0725(11) 0.0545(9) 0.0040(8) -0.0057(7) -0.0160(8)
C14 0.0790(11) 0.0965(14) 0.0434(8) 0.0055(10) 0.0022(8) -0.0121(9)
C15 0.0726(10) 0.0881(13) 0.0440(8) 0.0045(9) 0.0078(7) 0.0088(8)
C16 0.0619(9) 0.0595(9) 0.0472(8) 0.0006(7) 0.0053(6) 0.0040(7)
C17 0.0500(7) 0.0552(8) 0.0411(7) 0.0031(6) 0.0045(6) 0.0018(6)
C18 0.0627(9) 0.0801(11) 0.0451(8) 0.0156(8) 0.0036(7) 0.0056(8)
C19 0.0630(10) 0.1212(18) 0.0428(8) 0.0052(10) -0.0054(7) -0.0056(10)
C20 0.0736(11) 0.1020(16) 0.0588(10) -0.0176(10) 0.0018(9) -0.0241(10)
C21 0.0794(11) 0.0623(10) 0.0662(11) -0.0134(8) 0.0068(9) -0.0119(8)
C22 0.0615(9) 0.0550(9) 0.0493(8) -0.0023(7) -0.0016(7) -0.0003(6)
C23 0.0588(8) 0.0424(7) 0.0458(7) 0.0057(6) 0.0017(6) 0.0049(6)
C24 0.0901(12) 0.0408(8) 0.0559(9) 0.0046(7) 0.0109(8) 0.0076(7)
C25 0.0767(10) 0.0398(7) 0.0513(8) -0.0004(6) 0.0055(7) 0.0003(6)
C26 0.0509(7) 0.0409(7) 0.0454(7) 0.0032(5) -0.0005(6) 0.0032(5)
C27 0.0447(7) 0.0465(7) 0.0442(7) 0.0031(5) 0.0024(5) 0.0026(5)
C28 0.0472(7) 0.0479(8) 0.0550(8) 0.0042(6) 0.0071(6) 0.0025(6)
C29 0.0677(10) 0.0620(10) 0.0655(10) 0.0057(8) 0.0139(8) 0.0197(8)
C30 0.0814(11) 0.0846(12) 0.0469(9) 0.0096(10) 0.0076(8) 0.0123(8)
C31 0.0689(10) 0.0760(11) 0.0469(8) 0.0049(8) -0.0009(7) -0.0058(8)
C32 0.0633(9) 0.0528(8) 0.0482(8) 0.0000(6) -0.0008(6) 0.0000(6)
Cl1 0.0816(3) 0.0550(3) 0.0685(3) -0.01316(18) 0.0057(2) 0.00081(18)
Cl2 0.0762(3) 0.0517(2) 0.0803(3) -0.01332(18) 0.0058(2) -0.00368(19)
N1 0.0619(7) 0.0526(7) 0.0397(6) -0.0100(6) 0.0081(5) -0.0016(5)
N2 0.0683(8) 0.0554(7) 0.0419(6) -0.0165(6) -0.0028(6) 0.0001(5)
O1 0.1134(10) 0.0628(7) 0.0665(8) -0.0094(7) -0.0115(7) -0.0203(6)
O2 0.0986(9) 0.0456(6) 0.0688(7) -0.0136(6) -0.0024(7) -0.0031(5)
O3 0.1370(12) 0.0537(7) 0.0611(7) -0.0046(7) 0.0279(8) 0.0119(6)
O4 0.1118(10) 0.0415(6) 0.0624(7) -0.0131(6) 0.0159(7) 0.0007(5)

loop_
_atom_type_symbol
_atom_type_description
_atom_type_scat_dispersion_real
_atom_type_scat_dispersion_imag
_atom_type_scat_source
C C 0.0033 0.0016 'International Tables Vol C Tables 4.2.6.8 and 6.1.1.4'
H H 0.0000 0.0000 'International Tables Vol C Tables 4.2.6.8 and 6.1.1.4'
N N 0.0061 0.0033 'International Tables Vol C Tables 4.2.6.8 and 6.1.1.4'
O O 0.0106 0.0060 'International Tables Vol C Tables 4.2.6.8 and 6.1.1.4'
Cl Cl 0.1484 0.1585 'International Tables Vol C Tables 4.2.6.8 and 6.1.1.4'

loop_
_geom_angle_atom_site_label_1
_geom_angle_atom_site_label_2
_geom_angle_atom_site_label_3
_geom_angle
C6 C1 C2 117.86(14)
C6 C1 C7 121.89(12)
C2 C1 C7 120.25(13)
C3 C2 C1 120.65(16)
C3 C2 H2 119.7
C1 C2 H2 119.7
C4 C3 C2 120.50(15)
C4 C3 H3 119.7
C2 C3 H3 119.7
C3 C4 C5 120.00(16)
C3 C4 H4 120.0
C5 C4 H4 120.0
C4 C5 C6 120.14(16)
C4 C5 H5 119.9
C6 C5 H5 119.9
C5 C6 C1 120.84(14)
C5 C6 H6 119.6
C1 C6 H6 119.6
C10 C7 C8 107.34(13)
C10 C7 C1 129.37(13)
C8 C7 C1 123.29(13)
O1 C8 O2 120.20(15)
O1 C8 C7 130.33(17)
O2 C8 C7 109.45(13)
O2 C9 C10 104.48(12)
O2 C9 H9A 110.9
C10 C9 H9A 110.9
O2 C9 H9B 110.9
C10 C9 H9B 110.9
H9A C9 H9B 108.9
C7 C10 N1 125.78(13)
C7 C10 C9 109.41(12)
N1 C10 C9 124.69(12)
C16 C11 C12 117.02(13)
C16 C11 N1 124.21(14)
C12 C11 N1 118.76(13)
C13 C12 C11 121.81(15)
C13 C12 Cl1 119.00(13)
C11 C12 Cl1 119.17(11)
C12 C13 C14 120.18(17)
C12 C13 H13 119.9
C14 C13 H13 119.9
C15 C14 C13 119.17(16)
C15 C14 H14 120.4
C13 C14 H14 120.4
C14 C15 C16 121.04(17)
C14 C15 H15 119.5
C16 C15 H15 119.5
C15 C16 C11 120.73(16)
C15 C16 H16 119.6
C11 C16 H16 119.6
C18 C17 C22 117.82(14)
C18 C17 C23 120.94(14)
C22 C17 C23 121.24(13)
C19 C18 C17 120.33(17)
C19 C18 H18 119.8
C17 C18 H18 119.8
C20 C19 C18 121.00(16)
C20 C19 H19 119.5
C18 C19 H19 119.5
C21 C20 C19 119.37(17)
C21 C20 H20 120.3
C19 C20 H20 120.3
C20 C21 C22 120.64(18)
C20 C21 H21 119.7
C22 C21 H21 119.7
C21 C22 C17 120.84(15)
C21 C22 H22 119.6
C17 C22 H22 119.6
C26 C23 C24 107.68(13)
C26 C23 C17 128.47(13)
C24 C23 C17 123.84(13)
O3 C24 O4 120.29(15)
O3 C24 C23 130.52(16)
O4 C24 C23 109.15(13)
O4 C25 C26 104.26(12)
O4 C25 H25A 110.9
C26 C25 H25A 110.9
O4 C25 H25B 110.9
C26 C25 H25B 110.9
H25A C25 H25B 108.9
C23 C26 N2 125.37(13)
C23 C26 C25 109.27(12)
N2 C26 C25 125.29(13)
C32 C27 C28 116.88(13)
C32 C27 N2 124.67(13)
C28 C27 N2 118.45(13)
C29 C28 C27 121.94(15)
C29 C28 Cl2 118.97(12)
C27 C28 Cl2 119.06(11)
C30 C29 C28 119.78(15)
C30 C29 H29 120.1
C28 C29 H29 120.1
C29 C30 C31 119.56(16)
C29 C30 H30 120.2
C31 C30 H30 120.2
C30 C31 C32 120.96(17)
C30 C31 H31 119.5
C32 C31 H31 119.5
C31 C32 C27 120.86(15)
C31 C32 H32 119.6
C27 C32 H32 119.6
C10 N1 C11 130.87(13)
C10 N1 H1 114.2(12)
C11 N1 H1 113.3(12)
C26 N2 C27 131.72(13)
C26 N2 H2A 114.2(13)
C27 N2 H2A 113.2(13)
C8 O2 C9 109.19(12)
C24 O4 C25 109.52(12)

loop_
_geom_bond_atom_site_label_1
_geom_bond_atom_site_label_2
_geom_bond_distance
C1 C6 1.393(2)
C1 C2 1.3968(19)
C1 C7 1.469(2)
C2 C3 1.379(3)
C2 H2 0.9300
C3 C4 1.367(3)
C3 H3 0.9300
C4 C5 1.375(2)
C4 H4 0.9300
C5 C6 1.380(2)
C5 H5 0.9300
C6 H6 0.9300
C7 C10 1.3490(19)
C7 C8 1.455(2)
C8 O1 1.208(2)
C8 O2 1.368(2)
C9 O2 1.4296(19)
C9 C10 1.495(2)
C9 H9A 0.9700
C9 H9B 0.9700
C10 N1 1.3637(18)
C11 C16 1.393(2)
C11 C12 1.395(2)
C11 N1 1.3995(18)
C12 C13 1.374(2)
C12 Cl1 1.7415(15)
C13 C14 1.374(3)
C13 H13 0.9300
C14 C15 1.371(3)
C14 H14 0.9300
C15 C16 1.382(2)
C15 H15 0.9300
C16 H16 0.9300
C17 C18 1.393(2)
C17 C22 1.395(2)
C17 C23 1.469(2)
C18 C19 1.378(3)
C18 H18 0.9300
C19 C20 1.373(3)
C19 H19 0.9300
C20 C21 1.364(3)
C20 H20 0.9300
C21 C22 1.379(2)
C21 H21 0.9300
C22 H22 0.9300
C23 C26 1.3497(19)
C23 C24 1.455(2)
C24 O3 1.2063(19)
C24 O4 1.367(2)
C25 O4 1.4323(19)
C25 C26 1.4972(19)
C25 H25A 0.9700
C25 H25B 0.9700
C26 N2 1.3547(18)
C27 C32 1.394(2)
C27 C28 1.3966(19)
C27 N2 1.3969(18)
C28 C29 1.377(2)
C28 Cl2 1.7419(16)
C29 C30 1.371(3)
C29 H29 0.9300
C30 C31 1.372(3)
C30 H30 0.9300
C31 C32 1.377(2)
C31 H31 0.9300
C32 H32 0.9300
N1 H1 0.824(16)
N2 H2A 0.815(17)

loop_
_geom_hbond_atom_site_label_D
_geom_hbond_atom_site_label_H
_geom_hbond_atom_site_label_A
_geom_hbond_site_symmetry_A
_geom_hbond_distance_DH
_geom_hbond_distance_HA
_geom_hbond_distance_DA
_geom_hbond_angle_DHA
C16 H16 O1 4_566 0.93 2.47 3.305(2) 149
C31 H31 O4 4_576 0.93 2.58 3.422(2) 151
C32 H32 O3 4_576 0.93 2.48 3.305(2) 148
C19 H19 Cg2 2_565 0.93 2.84 3.553(2) 134

loop_
_geom_torsion_atom_site_label_1
_geom_torsion_atom_site_label_2
_geom_torsion_atom_site_label_3
_geom_torsion_atom_site_label_4
_geom_torsion
C6 C1 C2 C3 0.2(2)
C7 C1 C2 C3 -179.41(14)
C1 C2 C3 C4 0.6(2)
C2 C3 C4 C5 -0.8(3)
C3 C4 C5 C6 0.1(3)
C4 C5 C6 C1 0.7(2)
C2 C1 C6 C5 -0.8(2)
C7 C1 C6 C5 178.78(13)
C6 C1 C7 C10 -42.7(2)
C2 C1 C7 C10 136.91(16)
C6 C1 C7 C8 137.21(15)
C2 C1 C7 C8 -43.2(2)
C10 C7 C8 O1 176.81(18)
C1 C7 C8 O1 -3.1(3)
C10 C7 C8 O2 -1.51(17)
C1 C7 C8 O2 178.58(13)
C8 C7 C10 N1 179.36(13)
C1 C7 C10 N1 -0.7(2)
C8 C7 C10 C9 3.25(16)
C1 C7 C10 C9 -176.85(13)
O2 C9 C10 C7 -3.77(16)
O2 C9 C10 N1 -179.94(13)
C16 C11 C12 C13 -2.0(2)
N1 C11 C12 C13 178.63(14)
C16 C11 C12 Cl1 179.71(10)
N1 C11 C12 Cl1 0.30(18)
C11 C12 C13 C14 0.4(2)
Cl1 C12 C13 C14 178.70(13)
C12 C13 C14 C15 1.5(3)
C13 C14 C15 C16 -1.7(3)
C14 C15 C16 C11 0.0(3)
C12 C11 C16 C15 1.8(2)
N1 C11 C16 C15 -178.88(15)
C22 C17 C18 C19 0.6(2)
C23 C17 C18 C19 -178.91(14)
C17 C18 C19 C20 -0.5(3)
C18 C19 C20 C21 0.2(3)
C19 C20 C21 C22 -0.1(3)
C20 C21 C22 C17 0.3(3)
C18 C17 C22 C21 -0.5(2)
C23 C17 C22 C21 179.00(14)
C18 C17 C23 C26 132.18(16)
C22 C17 C23 C26 -47.3(2)
C18 C17 C23 C24 -47.0(2)
C22 C17 C23 C24 133.49(16)
C26 C23 C24 O3 178.08(19)
C17 C23 C24 O3 -2.6(3)
C26 C23 C24 O4 0.26(18)
C17 C23 C24 O4 179.59(13)
C24 C23 C26 N2 178.94(14)
C17 C23 C26 N2 -0.3(2)
C24 C23 C26 C25 1.93(17)
C17 C23 C26 C25 -177.36(14)
O4 C25 C26 C23 -3.30(17)
O4 C25 C26 N2 179.68(13)
C32 C27 C28 C29 -0.9(2)
N2 C27 C28 C29 179.05(14)
C32 C27 C28 Cl2 -178.93(11)
N2 C27 C28 Cl2 1.05(18)
C27 C28 C29 C30 -0.3(2)
Cl2 C28 C29 C30 177.69(13)
C28 C29 C30 C31 1.2(3)
C29 C30 C31 C32 -0.8(3)
C30 C31 C32 C27 -0.5(3)
C28 C27 C32 C31 1.3(2)
N2 C27 C32 C31 -178.65(15)
C7 C10 N1 C11 160.68(15)
C9 C10 N1 C11 -23.8(2)
C16 C11 N1 C10 26.5(2)
C12 C11 N1 C10 -154.17(14)
C23 C26 N2 C27 166.70(15)
C25 C26 N2 C27 -16.8(3)
C32 C27 N2 C26 18.0(3)
C28 C27 N2 C26 -161.96(15)
O1 C8 O2 C9 -179.46(16)
C7 C8 O2 C9 -0.95(18)
C10 C9 O2 C8 2.77(17)
O3 C24 O4 C25 179.48(17)
C23 C24 O4 C25 -2.43(19)
C26 C25 O4 C24 3.44(17)

loop_
_cod_related_entry_id
_cod_related_entry_database
_cod_related_entry_code
1 ChemSpider 26611369
